data_4514392
loop_
_publ_author_name
'Tian, Dan'
'Liu, Xiao-Jing'
'Feng, Rui'
'Xu, Jia-Li'
'Xu, Jian'
'Chen, Rong-Ying'
'Huang, Ling'
'Bu, Xian-He'

_publ_section_title
;
 Microporous Luminescent Metal-Organic Framework for a Sensitive and
 Selective Fluorescence Sensing of Toxic Mycotoxin in Moldy Sugarcane.
;
_journal_issue 6
_journal_name_full 'ACS applied materials &amp; interfaces'
_journal_page_first 5618
_journal_page_last 5625
_journal_paper_doi 10.1021/acsami.7b15764
_journal_volume 10
_journal_year 2018
_chemical_formula_sum 'C136 H96 Cd8 Cl0 N40 O48'
_chemical_formula_weight 3957.72
_space_group_crystal_system orthorhombic
_space_group_IT_number 52
_space_group_name_Hall '-P 2a 2bc'
_space_group_name_H-M_alt 'P n n a'
_symmetry_space_group_name_Hall '-P 2a 2bc'
_symmetry_space_group_name_H-M 'P n n a'
_audit_creation_method SHELXL-2014/7
_cell_angle_alpha 90
_cell_angle_beta 90
_cell_angle_gamma 90
_cell_formula_units_Z 2
_cell_length_a 21.952(4)
_cell_length_b 21.691(4)
_cell_length_c 31.674(5)
_cell_measurement_reflns_used 130
_cell_measurement_temperature 293(2)
_cell_measurement_theta_max 0.887
_cell_measurement_theta_min 0.86
_cell_volume 15082(5)
_computing_structure_refinement 'SHELXL-2014/7 (Sheldrick, 2014)'
_diffrn_ambient_temperature 293(2)
_diffrn_measured_fraction_theta_full 0.998
_diffrn_measured_fraction_theta_max 0.998
_diffrn_measurement_device_type bruker
_diffrn_radiation_type MoK\a
_diffrn_radiation_wavelength 0.71073
_diffrn_reflns_av_R_equivalents 0.0553
_diffrn_reflns_av_unetI/netI 0.0406
_diffrn_reflns_Laue_measured_fraction_full 0.998
_diffrn_reflns_Laue_measured_fraction_max 0.998
_diffrn_reflns_limit_h_max 26
_diffrn_reflns_limit_h_min -26
_diffrn_reflns_limit_k_max 25
_diffrn_reflns_limit_k_min -25
_diffrn_reflns_limit_l_max 37
_diffrn_reflns_limit_l_min -36
_diffrn_reflns_number 98451
_diffrn_reflns_point_group_measured_fraction_full 0.998
_diffrn_reflns_point_group_measured_fraction_max 0.998
_diffrn_reflns_theta_full 25.010
_diffrn_reflns_theta_max 25.010
_diffrn_reflns_theta_min 1.286
_exptl_absorpt_coefficient_mu 0.602
_exptl_crystal_colour colourness
_exptl_crystal_density_diffrn 0.872
_exptl_crystal_description block
_exptl_crystal_F_000 3920
_exptl_crystal_size_max 0.25
_exptl_crystal_size_mid 0.22
_exptl_crystal_size_min 0.2
_refine_diff_density_max 2.964
_refine_diff_density_min -2.252
_refine_diff_density_rms 0.204
_refine_ls_extinction_coef 0.0042(4)
_refine_ls_extinction_expression Fc^*^=kFc[1+0.001xFc^2^\l^3^/sin(2\q)]^-1/4^
_refine_ls_extinction_method 'SHELXL-2014/7 (Sheldrick 2014'
_refine_ls_goodness_of_fit_ref 1.021
_refine_ls_hydrogen_treatment undef
_refine_ls_matrix_type full
_refine_ls_number_parameters 920
_refine_ls_number_reflns 13275
_refine_ls_number_restraints 1158
_refine_ls_restrained_S_all 0.985
_refine_ls_R_factor_all 0.1530
_refine_ls_R_factor_gt 0.1383
_refine_ls_shift/su_max 0.001
_refine_ls_shift/su_mean 0.000
_refine_ls_structure_factor_coef Fsqd
_refine_ls_weighting_details 'w=1/[\s^2^(Fo^2^)+(0.1821P)^2^+281.9546P] where P=(Fo^2^+2Fc^2^)/3'
_refine_ls_weighting_scheme calc
_refine_ls_wR_factor_gt 0.3751
_refine_ls_wR_factor_ref 0.3841
_reflns_Friedel_coverage 0.000
_reflns_number_gt 10257
_reflns_number_total 13275
_reflns_threshold_expression 'I > 2\s(I)'
_cod_data_source_file am7b15764_si_002.cif
_cod_data_source_block y
_cod_depositor_comments 'Adding full bibliography for 4514392.cif.'
_cod_database_code 4514392
_shelx_shelxl_version_number 2014/7
_shelx_space_group_comment
;
The symmetry employed for this shelxl refinement is uniquely defined
by the following loop, which should always be used as a source of
symmetry information in preference to the above space-group names.
They are only intended as comments.
;
_platon_squeeze_void_probe_radius 1.20

loop_
_space_group_symop_operation_xyz
'x, y, z'
'-x+1/2, -y, z'
'x, -y+1/2, -z+1/2'
'-x+1/2, y+1/2, -z+1/2'
'-x, -y, -z'
'x-1/2, y, -z'
'-x, y-1/2, z-1/2'
'x-1/2, -y-1/2, z-1/2'

loop_
_atom_site_label
_atom_site_type_symbol
_atom_site_fract_x
_atom_site_fract_y
_atom_site_fract_z
_atom_site_U_iso_or_equiv
_atom_site_adp_type
_atom_site_occupancy
_atom_site_site_symmetry_order
_atom_site_calc_flag
_atom_site_refinement_flags_posn
_atom_site_refinement_flags_adp
_atom_site_refinement_flags_occupancy
_atom_site_disorder_assembly
_atom_site_disorder_group
Cd1 Cd 0.89782(3) 0.12917(3) 0.87495(2) 0.0324(3) Uani 1 1 d . . . . .
Cd2 Cd 0.64138(4) 0.12749(4) 0.87536(3) 0.0514(4) Uani 1 1 d . . . . .
N1A N 0.7188(4) 0.1396(7) 0.9264(4) 0.045(3) Uani 0.5 1 d G U P A 1
C1A C 0.7721(6) 0.1396(8) 0.9027(3) 0.042(3) Uani 0.5 1 d G U P A 1
N2A N 0.8276(5) 0.1517(7) 0.9221(3) 0.043(3) Uani 0.5 1 d G U P A 1
C2A C 0.8298(4) 0.1640(7) 0.9651(3) 0.042(3) Uani 0.5 1 d G U P A 1
N3A N 0.7765(5) 0.1641(7) 0.9888(3) 0.047(3) Uani 0.5 1 d G U P A 1
C3A C 0.7210(4) 0.1519(7) 0.9694(3) 0.045(3) Uani 0.5 1 d G U P A 1
C4A C 0.8929(11) 0.1899(12) 1.0260(7) 0.049(3) Uani 0.5 1 d . U P A 1
C5A C 0.9516(10) 0.1706(11) 1.0418(7) 0.047(3) Uani 0.5 1 d . U P A 1
C6A C 0.9638(10) 0.1764(11) 1.0855(7) 0.047(3) Uani 0.5 1 d . U P A 1
C7A C 0.9249(11) 0.2103(12) 1.1108(8) 0.051(3) Uani 0.5 1 d . U P A 1
C8A C 0.8701(11) 0.2311(12) 1.0935(8) 0.054(3) Uani 0.5 1 d . U P A 1
C9A C 0.8524(11) 0.2210(12) 1.0524(8) 0.052(3) Uani 0.5 1 d . U P A 1
C10A C 0.6599(6) 0.1508(9) 1.0347(3) 0.049(3) Uani 0.5 1 d G U P A 1
C11A C 0.5985(6) 0.1495(9) 1.0454(4) 0.053(3) Uani 0.5 1 d G U P A 1
C12A C 0.5812(5) 0.1478(9) 1.0876(4) 0.053(3) Uani 0.5 1 d G U P A 1
C13A C 0.6253(7) 0.1473(9) 1.1191(3) 0.058(3) Uani 0.5 1 d G U P A 1
C14A C 0.6867(6) 0.1485(9) 1.1084(4) 0.058(3) Uani 0.5 1 d G U P A 1
C15A C 0.7040(5) 0.1503(9) 1.0662(4) 0.057(3) Uani 0.5 1 d G U P A 1
C16A C 1.0208(11) 0.1563(12) 1.1011(7) 0.047(3) Uani 0.5 1 d . U P A 1
C17A C 0.5147(11) 0.1409(12) 1.1042(7) 0.049(3) Uani 0.5 1 d . U P A 1
C18A C 0.8597(11) -0.0003(10) 0.8557(7) 0.040(3) Uani 0.5 1 d . U P A 1
C19A C 0.8624(10) 0.0469(9) 0.7888(6) 0.038(3) Uani 0.5 1 d . U P A 1
C20A C 0.8400(11) -0.0517(9) 0.7930(6) 0.038(2) Uani 0.5 1 d . U P A 1
C21A C 0.8080(12) -0.1198(10) 0.7334(6) 0.044(3) Uani 0.5 1 d . U P A 1
C22A C 0.8238(11) -0.1808(9) 0.7197(6) 0.041(3) Uani 0.5 1 d . U P A 1
C23A C 0.8153(11) -0.1973(10) 0.6783(6) 0.045(3) Uani 0.5 1 d . U P A 1
C24A C 0.7962(13) -0.1570(11) 0.6479(7) 0.053(4) Uani 0.5 1 d . U P A 1
C25A C 0.7789(12) -0.0971(11) 0.6620(7) 0.052(4) Uani 0.5 1 d . U P A 1
C26A C 0.7853(13) -0.0769(11) 0.7045(7) 0.053(4) Uani 0.5 1 d . U P A 1
C27A C 0.8750(8) 0.1099(6) 0.7221(3) 0.044(3) Uani 0.5 1 d G U P A 1
C28A C 0.8757(8) 0.1712(5) 0.7094(3) 0.040(3) Uani 0.5 1 d G U P A 1
C29A C 0.8744(8) 0.1858(4) 0.6667(4) 0.042(3) Uani 0.5 1 d G U P A 1
C30A C 0.8725(9) 0.1391(6) 0.6367(3) 0.049(4) Uani 0.5 1 d G U P A 1
C31A C 0.8718(9) 0.0777(5) 0.6494(3) 0.052(4) Uani 0.5 1 d G U P A 1
C32A C 0.8731(9) 0.0631(4) 0.6921(4) 0.051(4) Uani 0.5 1 d G U P A 1
C33A C 0.8306(13) -0.2654(11) 0.6623(7) 0.043(3) Uani 0.5 1 d . U P A 1
C34A C 0.8792(11) 0.2537(10) 0.6535(6) 0.040(3) Uani 0.5 1 d . U P A 1
N4A N 0.8791(8) 0.1752(10) 0.9810(5) 0.046(3) Uani 0.5 1 d . U P A 1
N5A N 0.6731(8) 0.1513(9) 0.9908(5) 0.044(3) Uani 0.5 1 d . U P A 1
N6A N 0.8746(9) 0.0529(8) 0.8287(5) 0.036(3) Uani 0.5 1 d . U P A 1
N7A N 0.8429(9) -0.0025(7) 0.7692(5) 0.038(3) Uani 0.5 1 d . U P A 1
N8A N 0.8455(9) -0.0578(8) 0.8358(5) 0.038(3) Uani 0.5 1 d . U P A 1
N9A N 0.8188(9) -0.1096(8) 0.7771(5) 0.039(3) Uani 0.5 1 d . U P A 1
N10A N 0.8704(9) 0.0994(8) 0.7654(5) 0.042(3) Uani 0.5 1 d . U P A 1
O1A O 1.0621(10) 0.1343(9) 1.0741(6) 0.047(3) Uani 0.5 1 d . U P A 1
O2A O 1.0357(8) 0.1646(9) 1.1384(5) 0.048(3) Uani 0.5 1 d . U P A 1
O3A O 0.5028(7) 0.1502(7) 1.1409(5) 0.043(3) Uani 0.5 1 d . U P A 1
O4A O 0.4771(12) 0.1232(10) 1.0726(7) 0.044(3) Uani 0.5 1 d . U P A 1
O5A O 0.8355(8) -0.3036(7) 0.6921(5) 0.040(3) Uani 0.5 1 d . U P A 1
O6A O 0.8381(8) -0.2736(7) 0.6244(4) 0.045(3) Uani 0.5 1 d . U P A 1
O7A O 0.8786(9) 0.2903(11) 0.6814(7) 0.041(3) Uani 0.5 1 d . U P A 1
O8A O 0.8907(8) 0.2615(7) 0.6157(4) 0.042(3) Uani 0.5 1 d . U P A 1
C1B C 0.7694(11) 0.1134(12) 0.8957(7) 0.045(3) Uani 0.5 1 d . U P A 2
C2B C 0.8192(10) 0.1130(12) 0.9615(6) 0.046(3) Uani 0.5 1 d . U P A 2
C3B C 0.7157(10) 0.0899(12) 0.9604(7) 0.047(3) Uani 0.5 1 d . U P A 2
C4B C 0.8834(7) 0.1224(8) 1.0245(4) 0.053(3) Uani 0.5 1 d G U P A 2
C5B C 0.9431(6) 0.1105(8) 1.0367(4) 0.048(3) Uani 0.5 1 d G U P A 2
C6B C 0.9626(5) 0.1262(8) 1.0770(5) 0.051(3) Uani 0.5 1 d G U P A 2
C7B C 0.9225(7) 0.1538(9) 1.1052(4) 0.055(3) Uani 0.5 1 d G U P A 2
C8B C 0.8628(6) 0.1657(9) 1.0930(4) 0.059(3) Uani 0.5 1 d G U P A 2
C9B C 0.8432(5) 0.1500(9) 1.0527(5) 0.058(3) Uani 0.5 1 d G U P A 2
C16B C 1.0247(12) 0.1171(12) 1.0880(8) 0.051(3) Uani 0.5 1 d . U P A 2
C10B C 0.6520(7) 0.0794(9) 1.0257(3) 0.055(3) Uani 0.5 1 d G U P A 2
C11B C 0.5909(6) 0.0830(9) 1.0367(4) 0.053(3) Uani 0.5 1 d G U P A 2
C12B C 0.5744(5) 0.0917(9) 1.0787(5) 0.055(3) Uani 0.5 1 d G U P A 2
C13B C 0.6191(7) 0.0969(10) 1.1096(3) 0.059(3) Uani 0.5 1 d G U P A 2
C14B C 0.6803(6) 0.0933(10) 1.0985(4) 0.062(3) Uani 0.5 1 d G U P A 2
C15B C 0.6967(5) 0.0845(9) 1.0566(5) 0.060(4) Uani 0.5 1 d G U P A 2
C17B C 0.5099(11) 0.0971(12) 1.0898(7) 0.047(3) Uani 0.5 1 d . U P A 2
C18B C 0.8916(7) -0.0004(5) 0.8466(2) 0.039(2) Uani 0.5 1 d G U P A 2
N6B N 0.9099(7) 0.0544(4) 0.8277(3) 0.038(3) Uani 0.5 1 d G U P A 2
C19B C 0.9201(6) 0.0564(4) 0.7844(3) 0.038(3) Uani 0.5 1 d G U P A 2
N7B N 0.9121(6) 0.0038(5) 0.7601(2) 0.039(3) Uani 0.5 1 d G U P A 2
C20B C 0.8938(6) -0.0510(4) 0.7790(3) 0.037(2) Uani 0.5 1 d G U P A 2
N8B N 0.8835(6) -0.0531(4) 0.8223(3) 0.037(2) Uani 0.5 1 d G U P A 2
C21B C 0.8815(10) -0.1044(9) 0.7145(6) 0.037(3) Uani 0.5 1 d . U P A 2
C22B C 0.8764(11) -0.1695(9) 0.7005(6) 0.040(3) Uani 0.5 1 d . U P A 2
C23B C 0.8750(11) -0.1803(10) 0.6585(6) 0.042(3) Uani 0.5 1 d . U P A 2
C24B C 0.8835(13) -0.1313(10) 0.6262(6) 0.048(4) Uani 0.5 1 d . U P A 2
C25B C 0.8860(12) -0.0711(10) 0.6405(7) 0.048(4) Uani 0.5 1 d . U P A 2
C26B C 0.8850(11) -0.0578(9) 0.6821(6) 0.042(3) Uani 0.5 1 d . U P A 2
C27B C 0.9503(11) 0.1222(9) 0.7251(6) 0.040(3) Uani 0.5 1 d . U P A 2
C28B C 0.9367(11) 0.1797(9) 0.7118(6) 0.040(3) Uani 0.5 1 d . U P A 2
C29B C 0.9467(11) 0.1951(9) 0.6679(6) 0.041(3) Uani 0.5 1 d . U P A 2
C30B C 0.9670(11) 0.1484(9) 0.6409(6) 0.043(3) Uani 0.5 1 d . U P A 2
C31B C 0.9866(12) 0.0887(9) 0.6561(6) 0.046(4) Uani 0.5 1 d . U P A 2
C32B C 0.9768(12) 0.0751(9) 0.6986(6) 0.044(3) Uani 0.5 1 d . U P A 2
C33B C 0.8665(11) -0.2457(10) 0.6449(6) 0.042(3) Uani 0.5 1 d . U P A 2
C34B C 0.9268(11) 0.2554(9) 0.6541(6) 0.041(3) Uani 0.5 1 d . U P A 2
N1B N 0.7078(9) 0.1018(10) 0.9162(6) 0.045(3) Uani 0.5 1 d . U P A 2
N2B N 0.8212(9) 0.1166(9) 0.9162(6) 0.042(3) Uani 0.5 1 d . U P A 2
N3B N 0.7678(8) 0.0937(10) 0.9824(6) 0.048(3) Uani 0.5 1 d . U P A 2
N4B N 0.8727(9) 0.1070(10) 0.9835(6) 0.049(3) Uani 0.5 1 d . U P A 2
N5B N 0.6597(9) 0.0788(10) 0.9778(6) 0.048(3) Uani 0.5 1 d . U P A 2
N9B N 0.8833(8) -0.0966(8) 0.7578(5) 0.037(3) Uani 0.5 1 d . U P A 2
N10B N 0.9400(9) 0.1053(8) 0.7682(5) 0.039(3) Uani 0.5 1 d . U P A 2
O1B O 1.0674(9) 0.1109(9) 1.0621(6) 0.048(3) Uani 0.5 1 d . U P A 2
O2B O 1.0355(8) 0.1318(9) 1.1289(6) 0.048(3) Uani 0.5 1 d . U P A 2
O3B O 0.4975(7) 0.1065(9) 1.1290(5) 0.049(3) Uani 0.5 1 d . U P A 2
O4B O 0.4708(12) 0.1046(10) 1.0637(7) 0.045(4) Uani 0.5 1 d . U P A 2
O5B O 0.8524(9) -0.2875(9) 0.6743(6) 0.044(3) Uani 0.5 1 d . U P A 2
O6B O 0.8729(8) -0.2618(7) 0.6064(4) 0.043(3) Uani 0.5 1 d . U P A 2
O7B O 0.9027(8) 0.2959(10) 0.6802(7) 0.040(3) Uani 0.5 1 d . U P A 2
O8B O 0.9380(8) 0.2720(7) 0.6151(4) 0.045(3) Uani 0.5 1 d . U P A 2
O9 O 0.7695(4) 0.1260(4) 0.8611(3) 0.052(2) Uani 1 1 d . U . . .
O10 O 0.8777(4) -0.0007(3) 0.8897(2) 0.0476(18) Uani 1 1 d . U . . .
O1W O 0.5820(7) 0.0003(7) 0.9789(5) 0.129(5) Uani 1 1 d . . . . .
O2W O 0.7250(6) 0.8281(9) 0.7709(5) 0.127(5) Uani 1 1 d . . . . .

loop_
_atom_site_aniso_label
_atom_site_aniso_U_11
_atom_site_aniso_U_22
_atom_site_aniso_U_33
_atom_site_aniso_U_23
_atom_site_aniso_U_13
_atom_site_aniso_U_12
Cd1 0.0439(5) 0.0379(5) 0.0153(4) -0.0054(2) -0.0025(3) -0.0016(3)
Cd2 0.0504(6) 0.0451(6) 0.0586(7) 0.0225(4) 0.0142(4) 0.0068(4)
N1A 0.047(5) 0.060(6) 0.029(5) 0.005(5) 0.002(4) 0.007(5)
C1A 0.044(5) 0.056(6) 0.027(5) 0.012(5) 0.001(4) 0.007(5)
N2A 0.043(5) 0.057(6) 0.029(5) 0.003(5) 0.000(5) 0.012(6)
C2A 0.042(5) 0.063(6) 0.020(5) 0.000(5) 0.005(4) 0.011(5)
N3A 0.045(5) 0.067(6) 0.029(5) -0.001(5) 0.003(5) 0.013(5)
C3A 0.041(5) 0.061(5) 0.032(5) 0.001(5) 0.002(4) 0.008(5)
C4A 0.047(5) 0.065(6) 0.036(5) -0.006(5) -0.002(5) 0.011(5)
C5A 0.044(6) 0.057(6) 0.039(6) -0.002(5) 0.001(5) 0.012(5)
C6A 0.044(5) 0.056(6) 0.040(5) -0.005(5) 0.001(5) 0.010(5)
C7A 0.048(6) 0.061(7) 0.045(6) -0.008(6) -0.002(6) 0.011(6)
C8A 0.052(7) 0.063(7) 0.048(7) -0.007(6) 0.001(6) 0.016(6)
C9A 0.050(6) 0.064(7) 0.043(6) -0.007(6) -0.003(6) 0.012(6)
C10A 0.046(6) 0.065(6) 0.036(6) 0.003(5) -0.003(5) 0.013(6)
C11A 0.051(6) 0.068(7) 0.040(6) 0.005(6) 0.000(6) 0.012(6)
C12A 0.051(6) 0.065(6) 0.042(5) 0.009(5) 0.002(5) 0.008(5)
C13A 0.058(7) 0.071(7) 0.044(6) 0.026(6) -0.018(6) 0.017(7)
C14A 0.064(7) 0.073(7) 0.036(6) 0.017(6) 0.006(6) 0.012(7)
C15A 0.059(6) 0.074(7) 0.038(6) 0.011(6) -0.002(6) 0.011(6)
C16A 0.046(5) 0.053(6) 0.040(5) 0.000(5) 0.006(5) 0.008(5)
C17A 0.048(5) 0.060(6) 0.040(5) 0.002(5) 0.008(5) 0.007(5)
C18A 0.062(6) 0.034(5) 0.024(5) -0.003(4) -0.010(5) 0.001(5)
C19A 0.063(5) 0.031(5) 0.020(4) 0.002(4) -0.003(5) 0.002(5)
C20A 0.062(5) 0.029(5) 0.024(5) -0.005(4) -0.006(5) -0.002(5)
C21A 0.072(7) 0.035(6) 0.027(6) -0.004(5) -0.012(6) 0.005(6)
C22A 0.065(7) 0.031(6) 0.026(6) -0.004(5) -0.013(5) -0.004(6)
C23A 0.068(6) 0.039(5) 0.027(5) -0.001(5) -0.011(5) -0.002(5)
C24A 0.077(8) 0.047(7) 0.036(7) 0.001(6) -0.019(7) 0.001(7)
C25A 0.080(9) 0.042(8) 0.035(7) 0.004(7) -0.019(7) 0.007(7)
C26A 0.081(8) 0.043(7) 0.034(7) -0.002(6) -0.015(7) 0.011(7)
C27A 0.076(6) 0.032(5) 0.023(5) -0.008(5) 0.005(5) 0.000(5)
C28A 0.069(6) 0.030(6) 0.021(5) -0.009(5) 0.010(5) -0.003(6)
C29A 0.073(6) 0.033(5) 0.021(5) -0.011(5) 0.008(5) -0.001(5)
C30A 0.083(8) 0.042(7) 0.021(6) -0.014(6) 0.005(7) -0.002(7)
C31A 0.092(9) 0.041(7) 0.024(7) -0.015(6) 0.002(7) -0.005(7)
C32A 0.091(8) 0.037(7) 0.026(7) -0.014(6) 0.003(7) -0.001(7)
C33A 0.066(7) 0.039(6) 0.024(5) -0.001(5) -0.009(5) -0.004(5)
C34A 0.064(6) 0.031(5) 0.025(4) -0.008(4) 0.012(5) -0.001(5)
N4A 0.045(6) 0.068(6) 0.026(5) -0.004(5) -0.001(5) 0.010(6)
N5A 0.040(6) 0.061(6) 0.032(6) -0.001(5) -0.005(5) 0.008(5)
N6A 0.061(6) 0.029(5) 0.018(4) -0.004(4) -0.013(5) 0.000(5)
N7A 0.061(5) 0.028(5) 0.025(5) -0.001(4) -0.003(5) 0.000(5)
N8A 0.058(6) 0.032(5) 0.022(5) -0.006(4) -0.008(5) -0.001(5)
N9A 0.062(6) 0.029(5) 0.025(5) 0.000(5) -0.010(5) 0.000(5)
N10A 0.072(6) 0.034(5) 0.021(5) -0.002(4) 0.000(5) 0.001(5)
O1A 0.044(6) 0.055(8) 0.043(7) 0.009(6) 0.008(6) 0.011(6)
O2A 0.045(6) 0.053(8) 0.045(6) 0.000(6) 0.004(6) 0.012(7)
O3A 0.045(6) 0.050(7) 0.034(6) -0.002(5) 0.015(5) 0.005(6)
O4A 0.042(6) 0.058(8) 0.032(7) 0.001(6) 0.010(5) 0.011(6)
O5A 0.060(9) 0.030(7) 0.030(7) 0.005(6) -0.002(7) -0.004(6)
O6A 0.068(6) 0.042(5) 0.026(5) -0.005(4) -0.006(5) -0.007(5)
O7A 0.063(8) 0.035(5) 0.025(5) -0.002(4) 0.007(7) 0.001(7)
O8A 0.067(6) 0.034(5) 0.024(4) -0.003(4) 0.015(5) 0.000(5)
C1B 0.046(5) 0.060(6) 0.029(5) 0.010(5) 0.003(4) 0.006(5)
C2B 0.045(5) 0.067(5) 0.026(5) 0.001(5) 0.000(4) 0.012(5)
C3B 0.046(5) 0.064(6) 0.032(5) 0.007(5) 0.006(5) 0.010(5)
C4B 0.049(6) 0.072(6) 0.037(6) -0.003(5) -0.003(5) 0.014(6)
C5B 0.047(6) 0.061(6) 0.038(6) -0.001(6) -0.001(6) 0.012(6)
C6B 0.049(5) 0.062(5) 0.042(5) 0.001(5) 0.001(5) 0.009(5)
C7B 0.050(6) 0.065(6) 0.050(6) -0.006(6) -0.006(5) 0.007(6)
C8B 0.056(7) 0.068(7) 0.054(7) 0.002(6) -0.005(6) 0.011(6)
C9B 0.054(6) 0.069(6) 0.050(6) -0.005(6) -0.003(6) 0.011(6)
C16B 0.049(5) 0.059(6) 0.044(6) 0.003(5) 0.007(5) 0.010(6)
C10B 0.051(6) 0.071(6) 0.042(6) 0.010(6) -0.003(5) 0.016(6)
C11B 0.046(6) 0.069(7) 0.045(6) 0.010(6) 0.001(6) 0.013(6)
C12B 0.049(6) 0.069(6) 0.046(6) 0.009(6) 0.003(5) 0.007(6)
C13B 0.059(6) 0.073(7) 0.044(6) 0.009(6) -0.005(6) 0.007(6)
C14B 0.064(6) 0.076(7) 0.046(6) 0.011(6) -0.001(6) 0.008(6)
C15B 0.059(7) 0.076(7) 0.045(6) 0.009(6) -0.001(6) 0.010(7)
C17B 0.045(5) 0.059(6) 0.037(5) 0.002(5) 0.008(5) 0.009(5)
C18B 0.062(5) 0.032(4) 0.023(4) -0.002(4) -0.014(5) 0.001(5)
N6B 0.060(6) 0.033(5) 0.022(5) -0.003(4) -0.001(5) 0.003(5)
C19B 0.062(5) 0.031(5) 0.022(5) -0.005(4) -0.001(5) 0.001(5)
N7B 0.060(6) 0.032(5) 0.026(5) 0.001(5) 0.003(5) 0.002(5)
C20B 0.059(5) 0.030(5) 0.023(5) 0.001(4) -0.003(5) 0.001(5)
N8B 0.059(5) 0.030(5) 0.023(5) -0.004(4) -0.011(4) 0.002(5)
C21B 0.062(6) 0.029(6) 0.021(5) 0.004(5) -0.007(5) -0.005(6)
C22B 0.064(6) 0.031(5) 0.024(5) -0.004(5) -0.008(5) -0.002(5)
C23B 0.067(6) 0.036(6) 0.024(5) 0.001(5) -0.010(5) -0.005(5)
C24B 0.072(8) 0.045(7) 0.027(7) 0.004(6) -0.018(7) -0.001(7)
C25B 0.073(8) 0.038(7) 0.032(7) 0.005(6) -0.012(7) -0.003(7)
C26B 0.069(8) 0.030(7) 0.027(6) 0.000(6) -0.011(6) -0.005(7)
C27B 0.068(6) 0.031(5) 0.022(5) -0.005(5) 0.009(5) 0.001(5)
C28B 0.065(6) 0.032(6) 0.023(5) -0.012(5) 0.009(6) 0.000(6)
C29B 0.068(6) 0.027(5) 0.026(5) -0.010(5) 0.007(5) 0.002(5)
C30B 0.077(8) 0.026(6) 0.027(6) -0.014(6) 0.018(6) 0.006(6)
C31B 0.078(8) 0.028(7) 0.030(7) -0.009(6) 0.014(7) 0.003(7)
C32B 0.074(8) 0.029(7) 0.029(6) -0.005(6) 0.015(7) -0.001(7)
C33B 0.066(6) 0.039(5) 0.022(5) -0.002(5) -0.009(5) -0.001(5)
C34B 0.065(6) 0.031(5) 0.026(4) -0.005(4) 0.007(5) 0.001(5)
N1B 0.049(5) 0.055(6) 0.032(5) 0.009(5) 0.004(5) 0.004(5)
N2B 0.042(5) 0.058(6) 0.028(5) 0.005(5) 0.000(5) 0.011(5)
N3B 0.042(5) 0.070(6) 0.032(5) 0.003(5) 0.005(5) 0.012(5)
N4B 0.045(5) 0.072(6) 0.029(5) -0.002(5) -0.002(5) 0.012(5)
N5B 0.042(6) 0.066(6) 0.036(6) 0.006(5) 0.000(5) 0.010(6)
N9B 0.059(6) 0.031(5) 0.020(5) 0.001(5) -0.005(5) 0.000(5)
N10B 0.067(6) 0.032(5) 0.018(5) -0.002(5) -0.001(5) 0.002(5)
O1B 0.045(6) 0.055(8) 0.044(7) 0.001(6) 0.012(6) 0.012(7)
O2B 0.038(5) 0.060(7) 0.047(6) -0.010(6) 0.014(5) 0.006(6)
O3B 0.051(6) 0.064(7) 0.033(5) 0.000(5) 0.013(5) 0.001(6)
O4B 0.043(6) 0.051(9) 0.040(8) -0.003(6) 0.006(6) 0.012(7)
O5B 0.068(7) 0.038(6) 0.027(6) -0.005(5) -0.008(5) -0.002(5)
O6B 0.065(7) 0.043(6) 0.020(5) -0.008(5) -0.001(5) -0.005(6)
O7B 0.063(8) 0.030(5) 0.028(5) -0.007(4) 0.008(7) 0.001(7)
O8B 0.066(7) 0.037(6) 0.032(5) -0.008(5) 0.003(6) 0.006(6)
O9 0.051(4) 0.069(5) 0.035(4) 0.020(3) -0.011(3) 0.004(4)
O10 0.069(5) 0.040(4) 0.034(4) 0.008(3) -0.022(3) -0.001(4)
O1W 0.100(10) 0.121(12) 0.165(15) 0.013(11) -0.001(10) -0.018(9)
O2W 0.090(10) 0.183(17) 0.108(11) 0.002(11) -0.005(8) -0.004(10)

loop_
_atom_type_symbol
_atom_type_description
_atom_type_scat_dispersion_real
_atom_type_scat_dispersion_imag
_atom_type_scat_source
C C 0.0033 0.0016 'International Tables Vol C Tables 4.2.6.8 and 6.1.1.4'
H H 0.0000 0.0000 'International Tables Vol C Tables 4.2.6.8 and 6.1.1.4'
Cd Cd -0.8075 1.2024 'International Tables Vol C Tables 4.2.6.8 and 6.1.1.4'
N N 0.0061 0.0033 'International Tables Vol C Tables 4.2.6.8 and 6.1.1.4'
O O 0.0106 0.0060 'International Tables Vol C Tables 4.2.6.8 and 6.1.1.4'
Cl Cl 0.1484 0.1585 'International Tables Vol C Tables 4.2.6.8 and 6.1.1.4'

loop_
_geom_angle_atom_site_label_1
_geom_angle_atom_site_label_2
_geom_angle_atom_site_label_3
_geom_angle
_geom_angle_site_symmetry_1
_geom_angle_site_symmetry_3
N2B Cd1 N6B 114.2(6) . .
N2B Cd1 O3B 140.3(6) . 6_657
N6B Cd1 O3B 71.8(6) . 6_657
N2A Cd1 N6A 116.3(6) . .
N2B Cd1 O8B 109.3(7) . 3_556
N6B Cd1 O8B 135.6(5) . 3_556
O3B Cd1 O8B 80.8(6) 6_657 3_556
N2B Cd1 O7B 124.5(7) . 3_556
N6B Cd1 O7B 89.9(6) . 3_556
O3B Cd1 O7B 93.7(6) 6_657 3_556
O8B Cd1 O7B 57.2(6) 3_556 3_556
N2A Cd1 O8A 69.5(6) . 3_556
N6A Cd1 O8A 142.0(5) . 3_556
N2A Cd1 O3A 140.5(5) . 6_657
N6A Cd1 O3A 102.7(6) . 6_657
O8A Cd1 O3A 84.3(6) 3_556 6_657
N2A Cd1 O4A 92.8(7) . 6_657
N6A Cd1 O4A 124.7(7) . 6_657
O8A Cd1 O4A 90.9(7) 3_556 6_657
O3A Cd1 O4A 57.5(6) 6_657 6_657
N2A Cd1 O7A 102.0(6) . 3_556
N6A Cd1 O7A 90.6(7) . 3_556
O8A Cd1 O7A 52.7(6) 3_556 3_556
O3A Cd1 O7A 83.2(6) 6_657 3_556
O4A Cd1 O7A 130.0(7) 6_657 3_556
N2B Cd1 O4B 90.1(7) . 6_657
N6B Cd1 O4B 106.4(6) . 6_657
O3B Cd1 O4B 52.4(6) 6_657 6_657
O8B Cd1 O4B 81.6(6) 3_556 6_657
O7B Cd1 O4B 131.7(7) 3_556 6_657
N8A Cd2 O6A 135.8(6) 2_655 4_656
N1B Cd2 O2B 139.9(7) . 6_557
N8A Cd2 N1A 114.4(7) 2_655 .
O6A Cd2 N1A 75.0(6) 4_656 .
N8A Cd2 O1A 125.5(7) 2_655 6_557
O6A Cd2 O1A 95.0(7) 4_656 6_557
N1A Cd2 O1A 93.4(6) . 6_557
N1B Cd2 N8B 115.3(10) . 2_655
O2B Cd2 N8B 76.0(6) 6_557 2_655
N1B Cd2 O5B 125.6(7) . 4_656
O2B Cd2 O5B 89.3(7) 6_557 4_656
N8B Cd2 O5B 94.0(14) 2_655 4_656
N1B Cd2 O6B 102.0(7) . 4_656
O2B Cd2 O6B 81.3(6) 6_557 4_656
N8B Cd2 O6B 141.6(10) 2_655 4_656
O5B Cd2 O6B 54.9(6) 4_656 4_656
N8A Cd2 O2A 105.7(7) 2_655 6_557
O6A Cd2 O2A 82.9(6) 4_656 6_557
N1A Cd2 O2A 138.9(5) . 6_557
O1A Cd2 O2A 54.1(6) 6_557 6_557
N1B Cd2 O1B 85.7(6) . 6_557
O2B Cd2 O1B 54.8(6) 6_557 6_557
N8B Cd2 O1B 107.5(12) 2_655 6_557
O5B Cd2 O1B 129.6(6) 4_656 6_557
O6B Cd2 O1B 83.0(6) 4_656 6_557
N8A Cd2 C33A 110.2(7) 2_655 4_656
O6A Cd2 C33A 26.7(6) 4_656 4_656
N1A Cd2 C33A 92.4(7) . 4_656
O1A Cd2 C33A 114.5(7) 6_557 4_656
O2A Cd2 C33A 81.8(7) 6_557 4_656
C1A N1A C3A 120.0 . .
C1A N1A Cd2 103.7(6) . .
C3A N1A Cd2 135.9(6) . .
O9 C1A N2A 120.6(9) . .
O9 C1A N1A 119.4(9) . .
N2A C1A N1A 120.0 . .
C2A N2A C1A 120.0 . .
C2A N2A Cd1 133.1(6) . .
C1A N2A Cd1 105.8(6) . .
N4A C2A N2A 118.3(12) . .
N4A C2A N3A 121.7(12) . .
N2A C2A N3A 120.0 . .
C2A N3A C3A 120.0 . .
N5A C3A N3A 120.0(12) . .
N5A C3A N1A 120.0(12) . .
N3A C3A N1A 120.0 . .
C9A C4A C5A 120(2) . .
C9A C4A N4A 123(2) . .
C5A C4A N4A 116.7(19) . .
C6A C5A C4A 119(2) . .
C7A C6A C16A 121(2) . .
C7A C6A C5A 120(2) . .
C16A C6A C5A 119(2) . .
C6A C7A C8A 118(2) . .
C9A C8A C7A 124(2) . .
C8A C9A C4A 118(2) . .
C11A C10A C15A 120.0 . .
C11A C10A N5A 115.9(12) . .
C15A C10A N5A 124.0(12) . .
C12A C11A C10A 120.0 . .
C11A C12A C13A 120.0 . .
C11A C12A C17A 125.6(13) . .
C13A C12A C17A 114.2(13) . .
C12A C13A C14A 120.0 . .
C15A C14A C13A 120.0 . .
C14A C15A C10A 120.0 . .
O2A C16A O1A 119(2) . .
O2A C16A C6A 122(2) . .
O1A C16A C6A 119(2) . .
O3A C17A O4A 129(2) . .
O3A C17A C12A 121(2) . .
O4A C17A C12A 110.5(19) . .
O3A C17A Cd1 64.4(12) . 6_557
O4A C17A Cd1 64.4(14) . 6_557
C12A C17A Cd1 174.7(15) . 6_557
O10 C18A N8A 118.9(18) . .
O10 C18A N6A 118.3(18) . .
N8A C18A N6A 118.4(17) . .
N6A C19A N7A 127.7(19) . .
N6A C19A N10A 114.7(18) . .
N7A C19A N10A 117.6(17) . .
N7A C20A N8A 130.3(18) . .
N7A C20A N9A 121.8(16) . .
N8A C20A N9A 107.1(17) . .
C26A C21A N9A 126.4(19) . .
C26A C21A C22A 120.3(19) . .
N9A C21A C22A 113.3(18) . .
C23A C22A C21A 119.6(19) . .
C24A C23A C22A 123(2) . .
C24A C23A C33A 115.6(19) . .
C22A C23A C33A 121.0(19) . .
C23A C24A C25A 116(2) . .
C26A C25A C24A 124(2) . .
C21A C26A C25A 117(2) . .
C28A C27A C32A 120.0 . .
C28A C27A N10A 116.2(11) . .
C32A C27A N10A 123.5(11) . .
C27A C28A C29A 120.0 . .
C30A C29A C28A 120.0 . .
C30A C29A C34A 121.1(10) . .
C28A C29A C34A 118.8(10) . .
C29A C30A C31A 120.0 . .
C30A C31A C32A 120.0 . .
C31A C32A C27A 120.0 . .
O6A C33A O5A 129(2) . .
O6A C33A C23A 118(2) . .
O5A C33A C23A 112.8(18) . .
O6A C33A Cd2 53.7(12) . 4_646
O5A C33A Cd2 75.2(13) . 4_646
C23A C33A Cd2 171.9(16) . 4_646
O7A C34A O8A 129(2) . .
O7A C34A C29A 115.9(18) . .
O8A C34A C29A 114.1(16) . .
O7A C34A Cd1 68.1(14) . 3_556
O8A C34A Cd1 61.5(11) . 3_556
C29A C34A Cd1 174.0(14) . 3_556
C2A N4A C4A 128.1(18) . .
C3A N5A C10A 134.6(16) . .
C19A N6A C18A 116.1(17) . .
C19A N6A Cd1 138.4(15) . .
C18A N6A Cd1 104.4(11) . .
C20A N7A C19A 114.1(16) . .
C20A N8A C18A 111.8(17) . .
C20A N8A Cd2 135.5(14) . 2_655
C18A N8A Cd2 110.7(12) . 2_655
C21A N9A C20A 122.3(17) . .
C19A N10A C27A 132.7(16) . .
C16A O1A Cd2 95.1(14) . 6_657
C16A O2A Cd2 91.9(14) . 6_657
C17A O3A Cd1 88.5(15) . 6_557
C17A O4A Cd1 85.2(14) . 6_557
C33A O6A Cd2 99.6(15) . 4_646
C34A O7A Cd1 86.2(15) . 3_556
C34A O8A Cd1 91.6(12) . 3_556
O9 C1B N2B 118(2) . .
O9 C1B N1B 117(2) . .
N2B C1B N1B 124.6(19) . .
N4B C2B N3B 115.4(19) . .
N4B C2B N2B 119.0(19) . .
N3B C2B N2B 122(2) . .
N3B C3B N5B 124.4(19) . .
N3B C3B N1B 127(2) . .
N5B C3B N1B 108.6(19) . .
N4B C4B C5B 112.4(12) . .
N4B C4B C9B 127.5(12) . .
C5B C4B C9B 120.0 . .
C6B C5B C4B 120.0 . .
C5B C6B C7B 120.0 . .
C5B C6B C16B 119.2(14) . .
C7B C6B C16B 120.7(14) . .
C8B C7B C6B 120.0 . .
C9B C8B C7B 120.0 . .
C8B C9B C4B 120.0 . .
O1B C16B O2B 121(2) . .
O1B C16B C6B 125(2) . .
O2B C16B C6B 112(2) . .
C11B C10B C15B 120.0 . .
C11B C10B N5B 111.0(12) . .
C15B C10B N5B 128.5(12) . .
C12B C11B C10B 120.0 . .
C11B C12B C13B 120.0 . .
C11B C12B C17B 119.5(13) . .
C13B C12B C17B 120.5(13) . .
C12B C13B C14B 120.0 . .
C15B C14B C13B 120.0 . .
C14B C15B C10B 120.0 . .
O4B C17B O3B 119(2) . .
O4B C17B C12B 122(2) . .
O3B C17B C12B 117(2) . .
N6B C18B N8B 120.0 . .
N6B C18B O10 119.2(8) . .
N8B C18B O10 120.7(8) . .
C18B N6B C19B 120.0 . .
C18B N6B Cd1 107.4(6) . .
C19B N6B Cd1 131.3(6) . .
N10B C19B N6B 119.1(10) . .
N10B C19B N7B 120.8(10) . .
N6B C19B N7B 120.0 . .
C19B N7B C20B 120.0 . .
N9B C20B N8B 119.1(11) . .
N9B C20B N7B 120.8(10) . .
N8B C20B N7B 120.0 . .
C20B N8B C18B 120.0 . .
C20B N8B Cd2 138.7(5) . 2_655
C18B N8B Cd2 101.2(5) . 2_655
N9B C21B C26B 128.1(18) . .
N9B C21B C22B 114.5(17) . .
C26B C21B C22B 117.4(17) . .
C23B C22B C21B 117.3(18) . .
C22B C23B C24B 123(2) . .
C22B C23B C33B 116.8(19) . .
C24B C23B C33B 119.7(18) . .
C25B C24B C23B 117.0(19) . .
C26B C25B C24B 121(2) . .
C25B C26B C21B 123.0(19) . .
C28B C27B N10B 120.0(17) . .
C28B C27B C32B 124.0(18) . .
N10B C27B C32B 116.0(18) . .
C27B C28B C29B 118.7(17) . .
C30B C29B C34B 124.7(18) . .
C30B C29B C28B 118.0(19) . .
C34B C29B C28B 116.8(17) . .
C29B C30B C31B 122.7(18) . .
C32B C31B C30B 117.7(18) . .
C31B C32B C27B 118.4(19) . .
O6B C33B O5B 120.5(19) . .
O6B C33B C23B 121.5(19) . .
O5B C33B C23B 118.1(18) . .
O8B C34B O7B 119(2) . .
O8B C34B C29B 118.3(18) . .
O7B C34B C29B 122.5(19) . .
O8B C34B Cd1 58.4(10) . 3_556
O7B C34B Cd1 60.5(13) . 3_556
C29B C34B Cd1 175.4(17) . 3_556
C3B N1B C1B 109.9(18) . .
C3B N1B Cd2 139.4(15) . .
C1B N1B Cd2 108.7(13) . .
C1B N2B C2B 117.7(19) . .
C1B N2B Cd1 112.6(14) . .
C2B N2B Cd1 129.6(15) . .
C3B N3B C2B 117.8(18) . .
C4B N4B C2B 127.5(18) . .
C3B N5B C10B 120.0(17) . .
C20B N9B C21B 130.7(16) . .
C19B N10B C27B 131.3(16) . .
C16B O1B Cd2 87.3(15) . 6_657
C16B O2B Cd2 96.4(14) . 6_657
C17B O3B Cd1 100.7(14) . 6_557
C17B O4B Cd1 87.3(15) . 6_557
C33B O5B Cd2 92.8(12) . 4_646
C33B O6B Cd2 91.6(13) . 4_646
C34B O7B Cd1 90.8(14) . 3_556
C34B O8B Cd1 93.1(12) . 3_556

loop_
_geom_bond_atom_site_label_1
_geom_bond_atom_site_label_2
_geom_bond_distance
_geom_bond_site_symmetry_2
Cd1 N2B 2.148(19) .
Cd1 N2A 2.201(9) .
Cd1 N6B 2.224(8) .
Cd1 O3B 2.246(17) 6_657
Cd1 N6A 2.268(16) .
Cd1 O8B 2.340(15) 3_556
Cd1 O7B 2.39(2) 3_556
Cd1 O8A 2.395(14) 3_556
Cd1 O3A 2.402(16) 6_657
Cd1 O4A 2.41(2) 6_657
Cd1 O7A 2.53(2) 3_556
Cd1 O4B 2.57(2) 6_657
Cd2 N8A 1.986(17) 2_655
Cd2 N1B 2.028(19) .
Cd2 O6A 2.191(16) 4_656
Cd2 O2B 2.329(17) 6_557
Cd2 N1A 2.359(9) .
Cd2 O1A 2.37(2) 6_557
Cd2 N8B 2.39(5) 2_655
Cd2 O5B 2.428(16) 4_656
Cd2 O6B 2.490(15) 4_656
Cd2 O2A 2.494(17) 6_557
Cd2 O1B 2.59(2) 6_557
Cd2 C33A 2.68(2) 4_656
N1A C1A 1.3900 .
N1A C3A 1.3900 .
C1A O9 1.352(12) .
C1A N2A 1.3900 .
N2A C2A 1.3900 .
C2A N4A 1.22(2) .
C2A N3A 1.3900 .
N3A C3A 1.3900 .
C3A N5A 1.25(2) .
C4A C9A 1.39(3) .
C4A C5A 1.44(3) .
C4A N4A 1.49(3) .
C5A C6A 1.42(3) .
C6A C7A 1.38(3) .
C6A C16A 1.41(3) .
C7A C8A 1.40(3) .
C8A C9A 1.37(3) .
C10A C11A 1.3900 .
C10A C15A 1.3900 .
C10A N5A 1.42(2) .
C11A C12A 1.3900 .
C12A C13A 1.3900 .
C12A C17A 1.56(3) .
C13A C14A 1.3900 .
C14A C15A 1.3900 .
C16A O2A 1.24(3) .
C16A O1A 1.34(3) .
C17A O3A 1.21(3) .
C17A O4A 1.35(3) .
C17A Cd1 2.66(2) 6_557
C18A O10 1.15(2) .
C18A N8A 1.43(3) .
C18A N6A 1.47(3) .
C19A N6A 1.30(2) .
C19A N7A 1.31(3) .
C19A N10A 1.37(3) .
C20A N7A 1.31(3) .
C20A N8A 1.37(2) .
C20A N9A 1.43(2) .
C21A C26A 1.40(3) .
C21A N9A 1.42(2) .
C21A C22A 1.44(3) .
C22A C23A 1.37(3) .
C23A C24A 1.37(3) .
C23A C33A 1.60(3) .
C24A C25A 1.42(3) .
C25A C26A 1.42(3) .
C27A C28A 1.3900 .
C27A C32A 1.3900 .
C27A N10A 1.393(18) .
C28A C29A 1.3900 .
C29A C30A 1.3900 .
C29A C34A 1.54(2) .
C30A C31A 1.3900 .
C31A C32A 1.3900 .
C33A O6A 1.22(3) .
C33A O5A 1.26(3) .
C33A Cd2 2.68(2) 4_646
C34A O7A 1.19(3) .
C34A O8A 1.23(2) .
C34A Cd1 2.73(2) 3_556
N8A Cd2 1.986(17) 2_655
O1A Cd2 2.37(2) 6_657
O2A Cd2 2.494(17) 6_657
O3A Cd1 2.402(16) 6_557
O4A Cd1 2.41(2) 6_557
O6A Cd2 2.191(16) 4_646
O7A Cd1 2.53(2) 3_556
O8A Cd1 2.395(14) 3_556
C1B O9 1.13(3) .
C1B N2B 1.31(3) .
C1B N1B 1.52(3) .
C2B N4B 1.37(3) .
C2B N3B 1.37(3) .
C2B N2B 1.44(3) .
C3B N3B 1.34(3) .
C3B N5B 1.37(3) .
C3B N1B 1.43(3) .
C4B N4B 1.36(2) .
C4B C5B 1.3900 .
C4B C9B 1.3900 .
C5B C6B 1.3900 .
C6B C7B 1.3900 .
C6B C16B 1.42(3) .
C7B C8B 1.3900 .
C8B C9B 1.3900 .
C16B O1B 1.25(3) .
C16B O2B 1.35(3) .
C10B C11B 1.3900 .
C10B C15B 1.3900 .
C10B N5B 1.52(2) .
C11B C12B 1.3900 .
C12B C13B 1.3900 .
C12B C17B 1.46(2) .
C13B C14B 1.3900 .
C14B C15B 1.3900 .
C17B O4B 1.20(3) .
C17B O3B 1.29(3) .
C18B N6B 1.3900 .
C18B N8B 1.3900 .
C18B O10 1.398(11) .
N6B C19B 1.3900 .
C19B N10B 1.255(19) .
C19B N7B 1.3900 .
N7B C20B 1.3900 .
C20B N9B 1.217(18) .
C20B N8B 1.3900 .
N8B Cd2 2.394(8) 2_655
C21B N9B 1.38(2) .
C21B C26B 1.44(3) .
C21B C22B 1.48(3) .
C22B C23B 1.35(3) .
C23B C24B 1.49(3) .
C23B C33B 1.50(3) .
C24B C25B 1.38(3) .
C25B C26B 1.35(3) .
C27B C28B 1.35(3) .
C27B N10B 1.43(2) .
C27B C32B 1.45(3) .
C28B C29B 1.45(3) .
C29B C30B 1.40(2) .
C29B C34B 1.45(3) .
C30B C31B 1.45(3) .
C31B C32B 1.39(3) .
C33B O6B 1.27(3) .
C33B O5B 1.34(3) .
C34B O8B 1.31(2) .
C34B O7B 1.32(3) .
C34B Cd1 2.74(2) 3_556
O1B Cd2 2.59(2) 6_657
O2B Cd2 2.329(17) 6_657
O3B Cd1 2.246(17) 6_557
O4B Cd1 2.57(2) 6_557
O5B Cd2 2.428(16) 4_646
O6B Cd2 2.490(15) 4_646
O7B Cd1 2.39(2) 3_556
O8B Cd1 2.340(14) 3_556

loop_
_geom_torsion_atom_site_label_1
_geom_torsion_atom_site_label_2
_geom_torsion_atom_site_label_3
_geom_torsion_atom_site_label_4
_geom_torsion
_geom_torsion_site_symmetry_4
C3A N1A C1A O9 178.2(14) .
Cd2 N1A C1A O9 -7.8(11) .
C3A N1A C1A N2A 0.0 .
Cd2 N1A C1A N2A 173.9(9) .
O9 C1A N2A C2A -178.2(14) .
N1A C1A N2A C2A 0.0 .
O9 C1A N2A Cd1 -8.6(11) .
N1A C1A N2A Cd1 169.6(9) .
C1A N2A C2A N4A -179.0(18) .
Cd1 N2A C2A N4A 14.7(18) .
C1A N2A C2A N3A 0.0 .
Cd1 N2A C2A N3A -166.3(12) .
N4A C2A N3A C3A 179.0(18) .
N2A C2A N3A C3A 0.0 .
C2A N3A C3A N5A 179.2(17) .
C2A N3A C3A N1A 0.0 .
C1A N1A C3A N5A -179.2(17) .
Cd2 N1A C3A N5A 9.3(18) .
C1A N1A C3A N3A 0.0 .
Cd2 N1A C3A N3A -171.5(12) .
C9A C4A C5A C6A 8(4) .
N4A C4A C5A C6A -172(2) .
C4A C5A C6A C7A -12(4) .
C4A C5A C6A C16A 179(2) .
C16A C6A C7A C8A 178(2) .
C5A C6A C7A C8A 8(4) .
C6A C7A C8A C9A -1(4) .
C7A C8A C9A C4A -3(4) .
C5A C4A C9A C8A -1(4) .
N4A C4A C9A C8A 179(2) .
C15A C10A C11A C12A 0.0 .
N5A C10A C11A C12A 178.8(18) .
C10A C11A C12A C13A 0.0 .
C10A C11A C12A C17A -174.7(19) .
C11A C12A C13A C14A 0.0 .
C17A C12A C13A C14A 175.3(17) .
C12A C13A C14A C15A 0.0 .
C13A C14A C15A C10A 0.0 .
C11A C10A C15A C14A 0.0 .
N5A C10A C15A C14A -178.7(19) .
C7A C6A C16A O2A 5(4) .
C5A C6A C16A O2A 174(2) .
C7A C6A C16A O1A -167(2) .
C5A C6A C16A O1A 2(4) .
C11A C12A C17A O3A -167.3(18) .
C13A C12A C17A O3A 18(3) .
C11A C12A C17A O4A 13(3) .
C13A C12A C17A O4A -161.5(17) .
C26A C21A C22A C23A -1(4) .
N9A C21A C22A C23A 179(2) .
C21A C22A C23A C24A 5(4) .
C21A C22A C23A C33A -178(2) .
C22A C23A C24A C25A -6(4) .
C33A C23A C24A C25A 176(2) .
C23A C24A C25A C26A 5(4) .
N9A C21A C26A C25A 179(3) .
C22A C21A C26A C25A 0(4) .
C24A C25A C26A C21A -2(4) .
C32A C27A C28A C29A 0.0 .
N10A C27A C28A C29A -174.0(17) .
C27A C28A C29A C30A 0.0 .
C27A C28A C29A C34A -176.2(17) .
C28A C29A C30A C31A 0.0 .
C34A C29A C30A C31A 176.2(18) .
C29A C30A C31A C32A 0.0 .
C30A C31A C32A C27A 0.0 .
C28A C27A C32A C31A 0.0 .
N10A C27A C32A C31A 173.6(19) .
C24A C23A C33A O6A 17(4) .
C22A C23A C33A O6A -161(2) .
C24A C23A C33A O5A -166(2) .
C22A C23A C33A O5A 17(4) .
C30A C29A C34A O7A 177.7(18) .
C28A C29A C34A O7A -6(3) .
C30A C29A C34A O8A -11(3) .
C28A C29A C34A O8A 165.4(17) .
N2A C2A N4A C4A 179.8(19) .
N3A C2A N4A C4A 1(3) .
C9A C4A N4A C2A -32(4) .
C5A C4A N4A C2A 149(2) .
N3A C3A N5A C10A -12(3) .
N1A C3A N5A C10A 167(2) .
C11A C10A N5A C3A -179(2) .
C15A C10A N5A C3A -1(3) .
N7A C19A N6A C18A -6(3) .
N10A C19A N6A C18A 173.2(19) .
N7A C19A N6A Cd1 -171.3(18) .
N10A C19A N6A Cd1 8(4) .
O10 C18A N6A C19A 169(2) .
N8A C18A N6A C19A 13(3) .
O10 C18A N6A Cd1 -21(2) .
N8A C18A N6A Cd1 -177.2(16) .
N8A C20A N7A C19A 11(4) .
N9A C20A N7A C19A 179(2) .
N6A C19A N7A C20A -5(4) .
N10A C19A N7A C20A 176(2) .
N7A C20A N8A C18A -4(4) .
N9A C20A N8A C18A -173.3(18) .
N7A C20A N8A Cd2 -165.3(19) 2_655
N9A C20A N8A Cd2 25(3) 2_655
O10 C18A N8A C20A -164(2) .
N6A C18A N8A C20A -8(3) .
O10 C18A N8A Cd2 2(3) 2_655
N6A C18A N8A Cd2 158.1(16) 2_655
C26A C21A N9A C20A -35(4) .
C22A C21A N9A C20A 144(2) .
N7A C20A N9A C21A 9(3) .
N8A C20A N9A C21A -180(2) .
N6A C19A N10A C27A 164(2) .
N7A C19A N10A C27A -17(4) .
C28A C27A N10A C19A 172(2) .
C32A C27A N10A C19A -1(3) .
O2A C16A O1A Cd2 0(3) 6_657
C6A C16A O1A Cd2 172(2) 6_657
O1A C16A O2A Cd2 0(2) 6_657
C6A C16A O2A Cd2 -172(2) 6_657
O4A C17A O3A Cd1 -3(3) 6_557
C12A C17A O3A Cd1 178(2) 6_557
O3A C17A O4A Cd1 3(3) 6_557
C12A C17A O4A Cd1 -178.4(17) 6_557
O5A C33A O6A Cd2 2(3) 4_646
C23A C33A O6A Cd2 178.8(19) 4_646
O8A C34A O7A Cd1 5(3) 3_556
C29A C34A O7A Cd1 175.1(18) 3_556
O7A C34A O8A Cd1 -5(3) 3_556
C29A C34A O8A Cd1 -175.6(17) 3_556
N4B C4B C5B C6B 177.0(18) .
C9B C4B C5B C6B 0.0 .
C4B C5B C6B C7B 0.0 .
C4B C5B C6B C16B -176(2) .
C5B C6B C7B C8B 0.0 .
C16B C6B C7B C8B 176(2) .
C6B C7B C8B C9B 0.0 .
C7B C8B C9B C4B 0.0 .
N4B C4B C9B C8B -176(2) .
C5B C4B C9B C8B 0.0 .
C5B C6B C16B O1B 19(3) .
C7B C6B C16B O1B -157(2) .
C5B C6B C16B O2B -177.0(16) .
C7B C6B C16B O2B 7(3) .
C15B C10B C11B C12B 0.0 .
N5B C10B C11B C12B -172.1(17) .
C10B C11B C12B C13B 0.0 .
C10B C11B C12B C17B 178.3(19) .
C11B C12B C13B C14B 0.0 .
C17B C12B C13B C14B -178(2) .
C12B C13B C14B C15B 0.0 .
C13B C14B C15B C10B 0.0 .
C11B C10B C15B C14B 0.0 .
N5B C10B C15B C14B 171(2) .
C11B C12B C17B O4B -13(3) .
C13B C12B C17B O4B 166(2) .
C11B C12B C17B O3B -178.5(17) .
C13B C12B C17B O3B 0(3) .
N8B C18B N6B C19B 0.0 .
O10 C18B N6B C19B -176.0(13) .
N8B C18B N6B Cd1 168.2(9) .
O10 C18B N6B Cd1 -7.8(10) .
C18B N6B C19B N10B -176.0(16) .
Cd1 N6B C19B N10B 19.1(16) .
C18B N6B C19B N7B 0.0 .
Cd1 N6B C19B N7B -165.0(11) .
N10B C19B N7B C20B 175.9(16) .
N6B C19B N7B C20B 0.0 .
C19B N7B C20B N9B 176.0(16) .
C19B N7B C20B N8B 0.0 .
N9B C20B N8B C18B -176.0(16) .
N7B C20B N8B C18B 0.0 .
N9B C20B N8B Cd2 8.7(17) 2_655
N7B C20B N8B Cd2 -175.3(12) 2_655
N6B C18B N8B C20B 0.0 .
O10 C18B N8B C20B 175.9(13) .
N6B C18B N8B Cd2 176.9(8) 2_655
O10 C18B N8B Cd2 -7.2(10) 2_655
N9B C21B C22B C23B -179(2) .
C26B C21B C22B C23B 0(3) .
C21B C22B C23B C24B 5(4) .
C21B C22B C23B C33B -177(2) .
C22B C23B C24B C25B -7(4) .
C33B C23B C24B C25B 175(2) .
C23B C24B C25B C26B 4(4) .
C24B C25B C26B C21B 0(4) .
N9B C21B C26B C25B 176(2) .
C22B C21B C26B C25B -2(4) .
N10B C27B C28B C29B -179(2) .
C32B C27B C28B C29B 3(4) .
C27B C28B C29B C30B 3(3) .
C27B C28B C29B C34B 175(2) .
C34B C29B C30B C31B 180(2) .
C28B C29B C30B C31B -9(4) .
C29B C30B C31B C32B 9(4) .
C30B C31B C32B C27B -3(4) .
C28B C27B C32B C31B -3(4) .
N10B C27B C32B C31B 179(2) .
C22B C23B C33B O6B -170(2) .
C24B C23B C33B O6B 8(4) .
C22B C23B C33B O5B 9(3) .
C24B C23B C33B O5B -173(2) .
C30B C29B C34B O8B -13(4) .
C28B C29B C34B O8B 177(2) .
C30B C29B C34B O7B 173(2) .
C28B C29B C34B O7B 3(4) .
N3B C3B N1B C1B 6(3) .
N5B C3B N1B C1B -179(2) .
N3B C3B N1B Cd2 -155(2) .
N5B C3B N1B Cd2 20(4) .
O9 C1B N1B C3B -177(2) .
N2B C1B N1B C3B -5(3) .
O9 C1B N1B Cd2 -10(3) .
N2B C1B N1B Cd2 162(2) .
O9 C1B N2B C2B 168(2) .
N1B C1B N2B C2B -5(4) .
O9 C1B N2B Cd1 -11(3) .
N1B C1B N2B Cd1 177.1(18) .
N4B C2B N2B C1B 171(2) .
N3B C2B N2B C1B 14(3) .
N4B C2B N2B Cd1 -11(3) .
N3B C2B N2B Cd1 -167.9(17) .
N5B C3B N3B C2B -172(2) .
N1B C3B N3B C2B 3(4) .
N4B C2B N3B C3B -170(2) .
N2B C2B N3B C3B -13(3) .
C5B C4B N4B C2B -180(2) .
C9B C4B N4B C2B -3(3) .
N3B C2B N4B C4B -45(4) .
N2B C2B N4B C4B 157(2) .
N3B C3B N5B C10B 9(4) .
N1B C3B N5B C10B -165.9(19) .
C11B C10B N5B C3B 164.7(18) .
C15B C10B N5B C3B -7(3) .
N8B C20B N9B C21B 170.0(19) .
N7B C20B N9B C21B -6(3) .
C26B C21B N9B C20B -8(4) .
C22B C21B N9B C20B 171(2) .
N6B C19B N10B C27B -174.7(19) .
N7B C19B N10B C27B 9(3) .
C28B C27B N10B C19B 140(2) .
C32B C27B N10B C19B -41(4) .
O2B C16B O1B Cd2 4(2) 6_657
C6B C16B O1B Cd2 167(2) 6_657
O1B C16B O2B Cd2 -5(3) 6_657
C6B C16B O2B Cd2 -169.5(17) 6_657
O4B C17B O3B Cd1 3(3) 6_557
C12B C17B O3B Cd1 169.4(17) 6_557
O3B C17B O4B Cd1 -3(2) 6_557
C12B C17B O4B Cd1 -168(2) 6_557
O6B C33B O5B Cd2 4(2) 4_646
C23B C33B O5B Cd2 -174.9(19) 4_646
O5B C33B O6B Cd2 -4(2) 4_646
C23B C33B O6B Cd2 175(2) 4_646
O8B C34B O7B Cd1 2(2) 3_556
C29B C34B O7B Cd1 176(2) 3_556
O7B C34B O8B Cd1 -2(2) 3_556
C29B C34B O8B Cd1 -176.3(19) 3_556

loop_
_platon_squeeze_void_nr
_platon_squeeze_void_average_x
_platon_squeeze_void_average_y
_platon_squeeze_void_average_z
_platon_squeeze_void_volume
_platon_squeeze_void_count_electrons
_platon_squeeze_void_content
1 0.000 0.000 0.000 13 3 ' '
2 0.500 0.000 0.000 13 3 ' '
3 0.743 -0.018 0.262 7291 2281 ' '
4 0.282 0.250 0.250 14 6 ' '
5 0.782 0.250 0.750 14 6 ' '
6 0.000 0.500 0.500 13 3 ' '
7 0.500 0.500 0.500 13 3 ' '
8 0.218 0.750 0.250 14 6 ' '
9 0.718 0.750 0.750 14 6 ' '
